data_4342733
loop_
_publ_author_name
'Wu, Xue-Ru'
'Shi, Hai-Yan'
'Wei, Rong-Jia'
'Li, Jia'
'Zheng, Lan-Sun'
'Tao, Jun'

_publ_section_title
;
 Coligand and Solvent Effects on the Architectures and Spin-Crossover
 Properties of (4,4)-Connected Iron(II) Coordination Polymers.
;
_journal_issue 8
_journal_name_full 'Inorganic chemistry'
_journal_page_first 3773
_journal_page_last 3780
_journal_paper_doi 10.1021/ic5029542
_journal_volume 54
_journal_year 2015
_chemical_formula_sum 'C38 H38 Fe N6 O3 Se2'
_chemical_formula_weight 840.51
_chemical_name_systematic
; 
 ? 
;
_space_group_IT_number 15
_symmetry_cell_setting monoclinic
_symmetry_space_group_name_Hall '-C 2yc'
_symmetry_space_group_name_H-M 'C 1 2/c 1'
_atom_sites_solution_hydrogens geom
_atom_sites_solution_primary direct
_atom_sites_solution_secondary difmap
_audit_creation_method SHELXL-97
_cell_angle_alpha 90.00
_cell_angle_beta 116.019(10)
_cell_angle_gamma 90.00
_cell_formula_units_Z 4
_cell_length_a 22.110(3)
_cell_length_b 13.6595(14)
_cell_length_c 15.0436(14)
_cell_measurement_temperature 153(2)
_cell_volume 4082.9(9)
_computing_cell_refinement
;
CrysAlisPro, Agilent Technologies,
Version 1.171.36.20 (release 27-06-2012 CrysAlis171 .NET)
(compiled Jul 11 2012,15:38:31)
;
_computing_data_collection
;
CrysAlisPro, Agilent Technologies,
Version 1.171.36.20 (release 27-06-2012 CrysAlis171 .NET)
(compiled Jul 11 2012,15:38:31)
;
_computing_data_reduction
;
CrysAlisPro, Agilent Technologies,
Version 1.171.36.20 (release 27-06-2012 CrysAlis171 .NET)
(compiled Jul 11 2012,15:38:31)
;
_computing_structure_refinement 'SHELXL-97 (Sheldrick, 1997)'
_computing_structure_solution 'SHELXS-97 (Sheldrick, 1990)'
_diffrn_ambient_temperature 153(2)
_diffrn_measured_fraction_theta_full 0.989
_diffrn_measured_fraction_theta_max 0.989
_diffrn_radiation_monochromator graphite
_diffrn_radiation_source 'fine-focus sealed tube'
_diffrn_radiation_type CuK\a
_diffrn_radiation_wavelength 1.54178
_diffrn_reflns_av_R_equivalents 0.0275
_diffrn_reflns_av_sigmaI/netI 0.0374
_diffrn_reflns_limit_h_max 22
_diffrn_reflns_limit_h_min -25
_diffrn_reflns_limit_k_max 10
_diffrn_reflns_limit_k_min -15
_diffrn_reflns_limit_l_max 17
_diffrn_reflns_limit_l_min -14
_diffrn_reflns_number 7052
_diffrn_reflns_theta_full 65.00
_diffrn_reflns_theta_max 65.00
_diffrn_reflns_theta_min 3.93
_exptl_absorpt_coefficient_mu 5.329
_exptl_absorpt_correction_T_max 0.9009
_exptl_absorpt_correction_T_min 0.7067
_exptl_absorpt_correction_type multi-scan
_exptl_absorpt_process_details
; 
 CrysAlis RED, Oxford Diffraction Ltd., 
Version 1.171.32.4 (release 27-04-2006 CrysAlis171 .NET) 
(compiled Apr 27 2007,17:53:11) 
Empirical absorption correction using spherical harmonics, 
implemented in SCALE3 ABSPACK scaling algorithm. 
;
_exptl_crystal_colour orange
_exptl_crystal_density_diffrn 1.367
_exptl_crystal_density_method 'not measured'
_exptl_crystal_description block
_exptl_crystal_F_000 1704
_exptl_crystal_size_max 0.07
_exptl_crystal_size_mid 0.05
_exptl_crystal_size_min 0.02
_refine_diff_density_max 0.952
_refine_diff_density_min -0.715
_refine_diff_density_rms 0.117
_refine_ls_extinction_method none
_refine_ls_goodness_of_fit_ref 1.047
_refine_ls_hydrogen_treatment constr
_refine_ls_matrix_type full
_refine_ls_number_parameters 322
_refine_ls_number_reflns 3444
_refine_ls_number_restraints 124
_refine_ls_restrained_S_all 1.038
_refine_ls_R_factor_all 0.1103
_refine_ls_R_factor_gt 0.0982
_refine_ls_shift/su_max 0.000
_refine_ls_shift/su_mean 0.000
_refine_ls_structure_factor_coef Fsqd
_refine_ls_weighting_details 'calc w=1/[\s^2^(Fo^2^)+(0.1762P)^2^+20.0972P] where P=(Fo^2^+2Fc^2^)/3'
_refine_ls_weighting_scheme calc
_refine_ls_wR_factor_gt 0.2804
_refine_ls_wR_factor_ref 0.2965
_reflns_number_gt 2859
_reflns_number_total 3444
_reflns_threshold_expression >2sigma(I)
_cod_data_source_file ic5029542_si_002.cif
_cod_data_source_block complex_6
_cod_depositor_comments 'Adding full bibliography for 4342731--4342736.cif.'
_cod_original_cell_volume 4082.8(7)
_cod_original_sg_symbol_H-M C2/c
_cod_database_code 4342733

loop_
_symmetry_equiv_pos_as_xyz
'x, y, z'
'-x, y, -z+1/2'
'x+1/2, y+1/2, z'
'-x+1/2, y+1/2, -z+1/2'
'-x, -y, -z'
'x, -y, z-1/2'
'-x+1/2, -y+1/2, -z'
'x+1/2, -y+1/2, z-1/2'

loop_
_atom_site_label
_atom_site_type_symbol
_atom_site_fract_x
_atom_site_fract_y
_atom_site_fract_z
_atom_site_U_iso_or_equiv
_atom_site_adp_type
_atom_site_occupancy
_atom_site_symmetry_multiplicity
_atom_site_calc_flag
_atom_site_refinement_flags
_atom_site_disorder_assembly
_atom_site_disorder_group
Fe1 Fe 0.2500 0.7500 0.0000 0.0413(4) Uani 1 2 d S . .
Se1 Se 0.24531(15) 1.10289(18) -0.0687(5) 0.129(2) Uani 0.515(9) 1 d PU A 6
C17 C 0.2273(10) 0.9752(11) -0.0601(13) 0.051(4) Uani 0.515(9) 1 d PDU A 6
N1 N 0.1754(2) 0.6853(4) -0.1410(3) 0.0516(12) Uani 1 1 d U . .
N2 N 0.3226(3) 0.7527(4) -0.0655(4) 0.0523(13) Uani 1 1 d U . .
N3 N 0.2186(2) 0.8918(4) -0.0566(4) 0.0518(12) Uani 1 1 d DU . .
C1 C 0.1954(6) 0.6081(8) -0.1759(8) 0.077(3) Uani 0.713(10) 1 d P B 1
H1 H 0.2399 0.5841 -0.1390 0.092 Uiso 0.713(10) 1 calc PR B 1
C2 C 0.1546(7) 0.5619(8) -0.2630(8) 0.085(4) Uani 0.713(10) 1 d P B 1
H2 H 0.1707 0.5075 -0.2857 0.102 Uiso 0.713(10) 1 calc PR B 1
C4 C 0.0702(5) 0.6781(9) -0.2856(6) 0.069(3) Uani 0.713(10) 1 d P B 1
H4 H 0.0272 0.7067 -0.3231 0.083 Uiso 0.713(10) 1 calc PR B 1
C5 C 0.1148(4) 0.7211(8) -0.1961(6) 0.056(2) Uani 0.713(10) 1 d P B 1
H5 H 0.1008 0.7783 -0.1742 0.067 Uiso 0.713(10) 1 calc PR B 1
C3 C 0.0877(4) 0.5972(6) -0.3187(5) 0.076(2) Uani 1 1 d U . .
C6 C 0.0426(5) 0.5477(7) -0.4121(5) 0.092(3) Uani 1 1 d . B .
C7 C 0.0673(6) 0.5156(10) -0.4786(7) 0.119(4) Uani 1 1 d . . .
H7A H 0.1129 0.5278 -0.4645 0.143 Uiso 1 1 calc R B .
C8 C -0.0260(5) 0.5337(10) -0.4351(6) 0.117(4) Uani 1 1 d . . .
H8A H -0.0438 0.5578 -0.3921 0.140 Uiso 1 1 calc R B .
C9 C 0.4313(4) 0.7604(8) -0.3063(6) 0.089(3) Uani 1 1 d . . .
H9A H 0.3841 0.7610 -0.3464 0.107 Uiso 1 1 calc R . .
C10 C 0.5249(4) 0.7616(8) -0.1496(6) 0.087(3) Uani 1 1 d . . .
H10A H 0.5431 0.7645 -0.0795 0.104 Uiso 1 1 calc R . .
C11 C 0.4565(3) 0.7586(5) -0.2041(5) 0.0531(15) Uani 1 1 d . . .
C12 C 0.3040(4) 0.7971(7) -0.1558(6) 0.057(2) Uani 0.793(8) 1 d P B 1
H12 H 0.2611 0.8275 -0.1871 0.068 Uiso 0.793(8) 1 calc PR B 1
C13 C 0.3458(4) 0.7989(7) -0.2027(6) 0.058(2) Uani 0.793(8) 1 d P B 1
H13 H 0.3308 0.8285 -0.2660 0.070 Uiso 0.793(8) 1 calc PR B 1
C15 C 0.4271(4) 0.7161(9) -0.0656(6) 0.067(3) Uani 0.793(8) 1 d P B 1
H15 H 0.4704 0.6880 -0.0305 0.080 Uiso 0.793(8) 1 calc PR B 1
C16 C 0.3827(4) 0.7150(8) -0.0241(6) 0.062(2) Uani 0.793(8) 1 d P B 1
H16 H 0.3968 0.6849 0.0387 0.074 Uiso 0.793(8) 1 calc PR B 1
C14 C 0.4099(3) 0.7571(5) -0.1567(5) 0.0526(15) Uani 1 1 d U . .
C1A C 0.1454(13) 0.5944(19) -0.1423(16) 0.063(6) Uani 0.287(10) 1 d PU B 2
H1A H 0.1555 0.5623 -0.0814 0.075 Uiso 0.287(10) 1 calc PR B 2
C2A C 0.1022(14) 0.5509(19) -0.2285(17) 0.069(6) Uani 0.287(10) 1 d PU B 2
H2A1 H 0.0820 0.4898 -0.2273 0.083 Uiso 0.287(10) 1 calc PR B 2
C4A C 0.1186(19) 0.682(2) -0.3118(17) 0.094(9) Uani 0.287(10) 1 d PU B 2
H4A H 0.1101 0.7164 -0.3711 0.112 Uiso 0.287(10) 1 calc PR B 2
C5A C 0.1609(16) 0.722(2) -0.2261(17) 0.078(8) Uani 0.287(10) 1 d PU B 2
H5A H 0.1819 0.7820 -0.2284 0.094 Uiso 0.287(10) 1 calc PR B 2
C12A C 0.3742(14) 0.811(2) -0.042(2) 0.045(5) Uani 0.207(8) 1 d PU B 3
H12A H 0.3832 0.8553 0.0107 0.054 Uiso 0.207(8) 1 calc PR B 3
C13A C 0.4162(16) 0.814(2) -0.086(2) 0.054(6) Uani 0.207(8) 1 d PU B 3
H13A H 0.4516 0.8612 -0.0639 0.065 Uiso 0.207(8) 1 calc PR B 3
C15A C 0.3740(19) 0.667(3) -0.164(3) 0.068(7) Uani 0.207(8) 1 d PU B 3
H15A H 0.3805 0.6098 -0.1949 0.082 Uiso 0.207(8) 1 calc PR B 3
C16A C 0.3268(19) 0.669(3) -0.119(3) 0.071(7) Uani 0.207(8) 1 d PU B 3
H16A H 0.2987 0.6139 -0.1263 0.085 Uiso 0.207(8) 1 calc PR B 3
O1 O 0.0000 0.959(3) 0.7500 0.50(4) Uani 1 2 d S . .
C17B C 0.2158(19) 0.9635(14) -0.0967(16) 0.078(8) Uani 0.485(9) 1 d PD A 5
Se1B Se 0.2129(5) 1.0782(4) -0.1518(7) 0.196(4) Uani 0.485(9) 1 d P A 5
C18 C 0.109(2) 1.064(4) 0.062(3) 0.544(17) Uani 1 1 d DU . .
H18A H 0.0955 1.0642 -0.0099 0.652 Uiso 1 1 calc R . .
H18B H 0.1299 0.9993 0.0848 0.652 Uiso 1 1 calc R . .
C19 C 0.0415(17) 1.047(3) 0.062(3) 0.56(2) Uani 1 1 d DU . .
H19A H 0.0203 0.9892 0.0227 0.841 Uiso 0.50 1 calc PR . .
H19B H 0.0126 1.1045 0.0335 0.841 Uiso 0.50 1 calc PR . .
H19C H 0.0478 1.0378 0.1302 0.841 Uiso 0.50 1 calc PR . .
H19D H 0.0335 1.0985 0.1016 0.841 Uiso 0.50 1 calc PR . .
H19E H 0.0412 0.9831 0.0908 0.841 Uiso 0.50 1 calc PR . .
H19F H 0.0060 1.0499 -0.0059 0.841 Uiso 0.50 1 calc PR . .
O2 O 0.1722(18) 1.130(3) 0.099(2) 0.542(17) Uani 1 1 d DU . .
H2A H 0.2030 1.1006 0.0918 0.812 Uiso 1 1 calc R . .

loop_
_atom_site_aniso_label
_atom_site_aniso_U_11
_atom_site_aniso_U_22
_atom_site_aniso_U_33
_atom_site_aniso_U_23
_atom_site_aniso_U_13
_atom_site_aniso_U_12
Fe1 0.0397(7) 0.0566(8) 0.0315(6) -0.0124(5) 0.0191(5) -0.0121(5)
Se1 0.100(2) 0.0697(13) 0.233(6) 0.0139(19) 0.089(3) -0.0037(11)
C17 0.049(7) 0.070(6) 0.042(11) 0.001(7) 0.027(9) 0.006(6)
N1 0.050(3) 0.065(3) 0.039(2) -0.014(2) 0.019(2) -0.019(2)
N2 0.055(3) 0.069(3) 0.043(3) -0.012(2) 0.032(3) -0.009(2)
N3 0.050(3) 0.064(3) 0.045(3) -0.003(2) 0.024(2) -0.003(2)
C1 0.072(6) 0.076(7) 0.054(5) -0.024(5) 0.000(5) 0.005(5)
C2 0.110(9) 0.069(6) 0.052(6) -0.032(5) 0.014(6) -0.009(6)
C4 0.052(5) 0.108(8) 0.037(4) -0.021(5) 0.009(4) -0.020(5)
C5 0.042(4) 0.086(6) 0.035(4) -0.012(4) 0.012(4) -0.006(4)
C3 0.083(5) 0.096(5) 0.036(3) -0.018(3) 0.017(3) -0.048(4)
C6 0.106(7) 0.124(7) 0.043(4) -0.033(4) 0.030(4) -0.068(6)
C7 0.105(7) 0.188(12) 0.067(5) -0.064(7) 0.040(5) -0.085(8)
C8 0.110(7) 0.186(11) 0.052(4) -0.056(6) 0.034(5) -0.076(8)
C9 0.054(4) 0.175(10) 0.046(4) 0.004(4) 0.029(3) 0.007(5)
C10 0.056(4) 0.166(9) 0.050(4) 0.000(4) 0.034(4) -0.001(4)
C11 0.054(4) 0.071(4) 0.049(3) -0.004(3) 0.036(3) -0.004(3)
C12 0.061(5) 0.074(5) 0.044(4) 0.008(4) 0.030(4) 0.013(4)
C13 0.062(5) 0.074(5) 0.054(4) 0.016(4) 0.040(4) 0.018(4)
C15 0.050(5) 0.112(8) 0.044(4) 0.014(5) 0.026(4) 0.012(5)
C16 0.048(4) 0.101(7) 0.040(4) 0.011(4) 0.023(3) 0.006(4)
C14 0.050(3) 0.070(4) 0.048(3) -0.012(3) 0.031(3) -0.009(3)
C1A 0.069(13) 0.078(12) 0.040(7) -0.007(8) 0.023(8) -0.032(10)
C2A 0.087(15) 0.068(12) 0.053(9) -0.017(7) 0.031(10) -0.044(11)
C4A 0.13(2) 0.104(15) 0.033(7) -0.011(10) 0.027(11) -0.063(14)
C5A 0.106(18) 0.076(13) 0.035(8) -0.009(8) 0.015(11) -0.048(12)
C12A 0.051(12) 0.051(12) 0.050(13) -0.003(9) 0.037(10) -0.011(9)
C13A 0.064(14) 0.065(14) 0.052(13) -0.012(10) 0.042(12) -0.016(11)
C15A 0.093(18) 0.065(13) 0.080(17) -0.023(12) 0.069(14) -0.018(12)
C16A 0.089(17) 0.076(15) 0.083(17) -0.038(13) 0.069(14) -0.035(12)
O1 0.34(5) 0.30(4) 0.73(11) 0.000 0.13(6) 0.000
C17B 0.13(2) 0.090(14) 0.047(13) 0.015(10) 0.066(16) 0.031(13)
Se1B 0.377(9) 0.095(3) 0.230(7) 0.074(4) 0.238(7) 0.054(4)
C18 0.69(2) 0.44(3) 0.235(19) -0.19(2) -0.05(3) 0.02(3)
C19 0.47(2) 0.26(3) 0.52(5) -0.05(3) -0.19(3) 0.25(2)
O2 0.68(2) 0.44(3) 0.232(19) -0.193(19) -0.05(3) 0.02(3)

loop_
_atom_type_symbol
_atom_type_description
_atom_type_scat_dispersion_real
_atom_type_scat_dispersion_imag
_atom_type_scat_source
C C 0.0181 0.0091 'International Tables Vol C Tables 4.2.6.8 and 6.1.1.4'
H H 0.0000 0.0000 'International Tables Vol C Tables 4.2.6.8 and 6.1.1.4'
N N 0.0311 0.0180 'International Tables Vol C Tables 4.2.6.8 and 6.1.1.4'
Fe Fe -1.1336 3.1974 'International Tables Vol C Tables 4.2.6.8 and 6.1.1.4'
Se Se -0.7943 1.1372 'International Tables Vol C Tables 4.2.6.8 and 6.1.1.4'
O O 0.0492 0.0322 'International Tables Vol C Tables 4.2.6.8 and 6.1.1.4'

loop_
_geom_angle_atom_site_label_1
_geom_angle_atom_site_label_2
_geom_angle_atom_site_label_3
_geom_angle
_geom_angle_site_symmetry_1
_geom_angle_site_symmetry_3
N3 Fe1 N3 180.0 7_565 .
N3 Fe1 N1 90.27(19) 7_565 7_565
N3 Fe1 N1 89.73(19) . 7_565
N3 Fe1 N1 89.73(19) 7_565 .
N3 Fe1 N1 90.27(19) . .
N1 Fe1 N1 180.0(2) 7_565 .
N3 Fe1 N2 88.82(19) 7_565 7_565
N3 Fe1 N2 91.18(19) . 7_565
N1 Fe1 N2 87.82(18) 7_565 7_565
N1 Fe1 N2 92.18(18) . 7_565
N3 Fe1 N2 91.18(19) 7_565 .
N3 Fe1 N2 88.82(19) . .
N1 Fe1 N2 92.18(18) 7_565 .
N1 Fe1 N2 87.82(18) . .
N2 Fe1 N2 180.0(3) 7_565 .
N3 C17 Se1 175.9(17) . .
C5A N1 C5 59.1(17) . .
C5A N1 C1 84.0(16) . .
C5 N1 C1 117.6(7) . .
C5A N1 C1A 115.0(14) . .
C5 N1 C1A 88.6(12) . .
C1 N1 C1A 62.1(12) . .
C5A N1 Fe1 123.7(11) . .
C5 N1 Fe1 125.2(5) . .
C1 N1 Fe1 116.9(5) . .
C1A N1 Fe1 121.0(9) . .
C16 N2 C12A 61.6(14) . .
C16 N2 C12 116.5(6) . .
C12A N2 C12 81.0(13) . .
C16 N2 C16A 69.4(17) . .
C12A N2 C16A 112.0(18) . .
C12 N2 C16A 81.9(17) . .
C16 N2 Fe1 124.5(5) . .
C12A N2 Fe1 127.4(12) . .
C12 N2 Fe1 119.0(5) . .
C16A N2 Fe1 118.5(13) . .
C17B N3 C17 26.1(13) . .
C17B N3 Fe1 159.7(16) . .
C17 N3 Fe1 152.8(11) . .
N1 C1 C2 122.9(10) . .
N1 C1 H1 118.5 . .
C2 C1 H1 118.5 . .
C1 C2 C3 118.9(10) . .
C1 C2 H2 120.6 . .
C3 C2 H2 120.6 . .
C3 C4 C5 120.4(10) . .
C3 C4 H4 119.8 . .
C5 C4 H4 119.8 . .
N1 C5 C4 122.7(9) . .
N1 C5 H5 118.6 . .
C4 C5 H5 118.6 . .
C4A C3 C4 58.1(18) . .
C4A C3 C2A 115.4(14) . .
C4 C3 C2A 89.6(13) . .
C4A C3 C2 83.4(18) . .
C4 C3 C2 117.2(7) . .
C2A C3 C2 62.8(13) . .
C4A C3 C6 125.6(12) . .
C4 C3 C6 123.0(9) . .
C2A C3 C6 119.0(11) . .
C2 C3 C6 119.7(9) . .
C7 C6 C8 119.6(7) . .
C7 C6 C3 120.5(8) . .
C8 C6 C3 119.9(8) . .
C8 C7 C6 121.1(9) 5_564 .
C8 C7 H7A 119.5 5_564 .
C6 C7 H7A 119.5 . .
C7 C8 C6 119.2(9) 5_564 .
C7 C8 H8A 120.4 5_564 .
C6 C8 H8A 120.4 . .
C11 C9 C10 120.3(8) . 2_654
C11 C9 H9A 119.9 . .
C10 C9 H9A 119.9 2_654 .
C11 C10 C9 122.0(7) . 2_654
C11 C10 H10A 119.0 . .
C9 C10 H10A 119.0 2_654 .
C10 C11 C9 117.6(7) . .
C10 C11 C14 121.9(6) . .
C9 C11 C14 120.5(7) . .
N2 C12 C13 122.3(7) . .
N2 C12 H12 118.9 . .
C13 C12 H12 118.9 . .
C12 C13 C14 119.8(7) . .
C12 C13 H13 120.1 . .
C14 C13 H13 120.1 . .
C14 C15 C16 121.3(8) . .
C14 C15 H15 119.4 . .
C16 C15 H15 119.4 . .
N2 C16 C15 124.1(7) . .
N2 C16 H16 117.9 . .
C15 C16 H16 117.9 . .
C13A C14 C15 62.5(16) . .
C13A C14 C13 83.0(16) . .
C15 C14 C13 115.9(6) . .
C13A C14 C15A 116.1(18) . .
C15 C14 C15A 68.0(16) . .
C13 C14 C15A 84.7(17) . .
C13A C14 C11 123.0(14) . .
C15 C14 C11 122.6(7) . .
C13 C14 C11 121.5(6) . .
C15A C14 C11 116.7(13) . .
C2A C1A N1 122.0(19) . .
C2A C1A H1A 119.0 . .
N1 C1A H1A 119.0 . .
C1A C2A C3 119.3(19) . .
C1A C2A H2A1 120.3 . .
C3 C2A H2A1 120.3 . .
C3 C4A C5A 123(2) . .
C3 C4A H4A 118.3 . .
C5A C4A H4A 118.3 . .
N1 C5A C4A 125(2) . .
N1 C5A H5A 117.6 . .
C4A C5A H5A 117.6 . .
N2 C12A C13A 126(2) . .
N2 C12A H12A 116.8 . .
C13A C12A H12A 116.8 . .
C14 C13A C12A 122(3) . .
C14 C13A H13A 118.8 . .
C12A C13A H13A 118.8 . .
C14 C15A C16A 115(2) . .
C14 C15A H15A 122.4 . .
C16A C15A H15A 122.4 . .
N2 C16A C15A 121(3) . .
N2 C16A H16A 119.6 . .
C15A C16A H16A 119.6 . .
N3 C17B Se1B 176.5(17) . .
C19 C18 O2 146(4) . .
C19 C18 H18A 100.4 . .
O2 C18 H18A 100.4 . .
C19 C18 H18B 100.4 . .
O2 C18 H18B 100.4 . .
H18A C18 H18B 104.3 . .
C18 C19 H19A 109.5 . .
C18 C19 H19B 109.5 . .
H19A C19 H19B 109.5 . .
C18 C19 H19C 109.5 . .
H19A C19 H19C 109.5 . .
H19B C19 H19C 109.5 . .
C18 C19 H19D 109.5 . .
H19A C19 H19D 141.1 . .
H19B C19 H19D 56.3 . .
H19C C19 H19D 56.3 . .
C18 C19 H19E 109.5 . .
H19A C19 H19E 56.3 . .
H19B C19 H19E 141.1 . .
H19C C19 H19E 56.3 . .
H19D C19 H19E 109.5 . .
C18 C19 H19F 109.5 . .
H19A C19 H19F 56.3 . .
H19B C19 H19F 56.3 . .
H19C C19 H19F 141.1 . .
H19D C19 H19F 109.5 . .
H19E C19 H19F 109.5 . .
C18 O2 H2A 109.5 . .

loop_
_geom_bond_atom_site_label_1
_geom_bond_atom_site_label_2
_geom_bond_distance
_geom_bond_site_symmetry_2
Fe1 N3 2.108(5) 7_565
Fe1 N3 2.108(5) .
Fe1 N1 2.220(4) 7_565
Fe1 N1 2.220(4) .
Fe1 N2 2.222(5) 7_565
Fe1 N2 2.222(5) .
Se1 C17 1.806(15) .
C17 N3 1.161(15) .
N1 C5A 1.28(2) .
N1 C5 1.322(10) .
N1 C1 1.339(12) .
N1 C1A 1.40(2) .
N2 C16 1.300(10) .
N2 C12A 1.31(3) .
N2 C12 1.376(9) .
N2 C16A 1.43(3) .
N3 C17B 1.137(17) .
C1 C2 1.375(13) .
C1 H1 0.9500 .
C2 C3 1.426(16) .
C2 H2 0.9500 .
C4 C3 1.337(14) .
C4 C5 1.402(12) .
C4 H4 0.9500 .
C5 H5 0.9500 .
C3 C4A 1.33(3) .
C3 C2A 1.40(3) .
C3 C6 1.483(9) .
C6 C7 1.404(13) .
C6 C8 1.413(14) .
C7 C8 1.390(11) 5_564
C7 H7A 0.9500 .
C8 C7 1.390(11) 5_564
C8 H8A 0.9500 .
C9 C11 1.387(10) .
C9 C10 1.393(11) 2_654
C9 H9A 0.9500 .
C10 C11 1.370(11) .
C10 C9 1.393(11) 2_654
C10 H10A 0.9500 .
C11 C14 1.486(9) .
C12 C13 1.386(11) .
C12 H12 0.9500 .
C13 C14 1.399(11) .
C13 H13 0.9500 .
C15 C14 1.371(11) .
C15 C16 1.375(12) .
C15 H15 0.9500 .
C16 H16 0.9500 .
C14 C13A 1.27(3) .
C14 C15A 1.45(3) .
C1A C2A 1.36(3) .
C1A H1A 0.9500 .
C2A H2A1 0.9500 .
C4A C5A 1.33(3) .
C4A H4A 0.9500 .
C5A H5A 0.9500 .
C12A C13A 1.36(4) .
C12A H12A 0.9500 .
C13A H13A 0.9500 .
C15A C16A 1.47(4) .
C15A H15A 0.9500 .
C16A H16A 0.9500 .
C17B Se1B 1.759(18) .
C18 C19 1.51(2) .
C18 O2 1.55(2) .
C18 H18A 0.9900 .
C18 H18B 0.9900 .
C19 H19A 0.9800 .
C19 H19B 0.9800 .
C19 H19C 0.9800 .
C19 H19D 0.9800 .
C19 H19E 0.9800 .
C19 H19F 0.9800 .
O2 H2A 0.8400 .
